data_4301686
loop_
_publ_author_name
'Pampa Mukherjee'
'Michael G. B. Drew'
'Ashutosh Ghosh'

_publ_section_title
;
Solvent-Assisted Formation of Vesicles by a Self-Assembling Ni3-Schiff
Base Complex
;
_journal_name_full 'Inorganic Chemistry'
_journal_page_first 2364
_journal_page_last 2370
_journal_paper_doi 10.1021/ic801889a
_journal_volume 48
_journal_year 2009
_chemical_formula_sum 'C57 H61 Cl2 N4 Ni3 O9'
_chemical_formula_weight 1194.14
_chemical_name_systematic
; 
 ? 
;
_space_group_IT_number 14
_symmetry_cell_setting monoclinic
_symmetry_space_group_name_Hall '-P 2yn'
_symmetry_space_group_name_H-M 'P 1 21/n 1'
_atom_sites_solution_hydrogens geom
_atom_sites_solution_primary direct
_atom_sites_solution_secondary difmap
_audit_creation_method SHELXL-97
_cell_angle_alpha 90.00
_cell_angle_beta 91.135(8)
_cell_angle_gamma 90.00
_cell_formula_units_Z 4
_cell_length_a 16.5093(14)
_cell_length_b 15.8514(10)
_cell_length_c 20.5452(19)
_cell_measurement_reflns_used 18268
_cell_measurement_temperature 150(2)
_cell_measurement_theta_max 30.00
_cell_measurement_theta_min 2.36
_cell_volume 5375.5(8)
_computing_cell_refinement 'Crysalis, Oxford Diffraction'
_computing_data_collection 'Crysalis, Oxford Diffraction'
_computing_data_reduction 'Crysalis, Oxford Diffraction'
_computing_molecular_graphics PLATON(Spek,2004)
_computing_structure_refinement 'SHELXL-97 (Sheldrick, 1997)'
_computing_structure_solution 'SHELXS-97 (Sheldrick, 1997)'
_diffrn_ambient_temperature 150(2)
_diffrn_measured_fraction_theta_full 0.810
_diffrn_measured_fraction_theta_max 0.810
_diffrn_measurement_device 'Oxford Diffaction X-Calibur System'
_diffrn_measurement_method '321 frames, counting time 10 s.'
_diffrn_radiation_monochromator graphite
_diffrn_radiation_source 'fine-focus sealed tube'
_diffrn_radiation_type MoK\a
_diffrn_radiation_wavelength 0.71073
_diffrn_reflns_av_R_equivalents 0.1727
_diffrn_reflns_av_sigmaI/netI 0.2691
_diffrn_reflns_limit_h_max 12
_diffrn_reflns_limit_h_min -22
_diffrn_reflns_limit_k_max 22
_diffrn_reflns_limit_k_min -4
_diffrn_reflns_limit_l_max 27
_diffrn_reflns_limit_l_min -17
_diffrn_reflns_number 18268
_diffrn_reflns_theta_full 30.00
_diffrn_reflns_theta_max 30.00
_diffrn_reflns_theta_min 2.36
_diffrn_standards_decay_% n/a
_diffrn_standards_interval_count n/a
_diffrn_standards_interval_time n/a
_diffrn_standards_number n/a
_exptl_absorpt_coefficient_mu 1.200
_exptl_absorpt_correction_T_max 1.000
_exptl_absorpt_correction_T_min 0.812
_exptl_absorpt_correction_type empirical
_exptl_absorpt_process_details 'ABSPACK, Oxford Diffraction Ltd'
_exptl_crystal_colour black
_exptl_crystal_density_diffrn 1.476
_exptl_crystal_density_method 'not measured'
_exptl_crystal_description plate
_exptl_crystal_F_000 2488
_exptl_crystal_size_max 0.19
_exptl_crystal_size_mid 0.18
_exptl_crystal_size_min 0.03
_refine_diff_density_max 0.593
_refine_diff_density_min -0.811
_refine_diff_density_rms 0.114
_refine_ls_extinction_method none
_refine_ls_goodness_of_fit_ref 0.982
_refine_ls_hydrogen_treatment constr
_refine_ls_matrix_type full
_refine_ls_number_parameters 679
_refine_ls_number_reflns 12714
_refine_ls_number_restraints 36
_refine_ls_restrained_S_all 0.981
_refine_ls_R_factor_all 0.2639
_refine_ls_R_factor_gt 0.1328
_refine_ls_shift/su_max 0.002
_refine_ls_shift/su_mean 0.000
_refine_ls_structure_factor_coef Fsqd
_refine_ls_weighting_details
;
_refine_ls_weighting_details 
  w=1/[\s^2^(Fo^2^)+(0.0805P)^2^+0.0000P] where P=(Fo^2^+2Fc^2^)/3 
;
_refine_ls_weighting_scheme calc
_refine_ls_wR_factor_gt 0.2057
_refine_ls_wR_factor_ref 0.2491
_reflns_number_gt 5187
_reflns_number_total 12714
_reflns_threshold_expression >2sigma(I)
_cod_data_source_file ic801889a_si_001.cif
_cod_data_source_block 147
_cod_original_sg_symbol_H-M 'P 21/n'
_cod_original_formula_sum 'C57 H61 Cl2 N4 Ni3 O9 '
_cod_database_code 4301686

loop_
_symmetry_equiv_pos_as_xyz
'x, y, z'
'-x+1/2, y+1/2, -z+1/2'
'-x, -y, -z'
'x-1/2, -y-1/2, z-1/2'

loop_
_atom_site_label
_atom_site_type_symbol
_atom_site_fract_x
_atom_site_fract_y
_atom_site_fract_z
_atom_site_U_iso_or_equiv
_atom_site_adp_type
_atom_site_occupancy
_atom_site_symmetry_multiplicity
_atom_site_calc_flag
_atom_site_refinement_flags
_atom_site_disorder_assembly
_atom_site_disorder_group
C1 C -0.0921(9) 0.2478(9) 0.6785(7) 0.063(5) Uani 1 1 d . . .
H1A H -0.0537 0.2814 0.6544 0.075 Uiso 1 1 calc R . .
H1B H -0.1241 0.2159 0.6469 0.075 Uiso 1 1 calc R . .
C26 C 0.3485(9) 0.2359(7) 0.8741(8) 0.053(5) Uani 1 1 d . . .
C27 C 0.3464(7) 0.1496(8) 0.8796(7) 0.048(4) Uani 1 1 d . . .
H27 H 0.3317 0.1293 0.9201 0.058 Uiso 1 1 calc R . .
C28 C 0.3630(8) 0.0876(8) 0.8334(7) 0.051(4) Uani 1 1 d . . .
H28 H 0.3570 0.0304 0.8419 0.062 Uiso 1 1 calc R . .
C29 C 0.3887(7) 0.1171(8) 0.7747(7) 0.042(4) Uani 1 1 d . . .
H29 H 0.4005 0.0785 0.7421 0.050 Uiso 1 1 calc R . .
C30 C 0.3977(7) 0.2015(7) 0.7622(6) 0.037(3) Uani 1 1 d U . .
H30 H 0.4177 0.2180 0.7221 0.045 Uiso 1 1 calc R . .
C25 C 0.3773(7) 0.2656(8) 0.8092(6) 0.039(3) Uani 1 1 d . . .
C24 C 0.3850(7) 0.3505(8) 0.7932(6) 0.037(3) Uani 1 1 d . . .
H24 H 0.4097 0.3641 0.7543 0.045 Uiso 1 1 calc R . .
C22 C 0.3829(8) 0.4925(7) 0.8054(7) 0.045(4) Uani 1 1 d . . .
H22A H 0.4097 0.4846 0.7643 0.054 Uiso 1 1 calc R . .
H22B H 0.4221 0.5168 0.8357 0.054 Uiso 1 1 calc R . .
C21 C 0.3119(8) 0.5576(8) 0.7947(6) 0.041(3) Uani 1 1 d U . .
H21A H 0.3338 0.6077 0.7744 0.049 Uiso 1 1 calc R . .
H21B H 0.2727 0.5333 0.7644 0.049 Uiso 1 1 calc R . .
C20 C 0.2690(8) 0.5836(7) 0.8542(7) 0.045(4) Uani 1 1 d . . .
H20 H 0.2268 0.6238 0.8408 0.055 Uiso 1 1 calc R . .
C18 C 0.1505(10) 0.5197(7) 0.8977(7) 0.048(4) Uani 1 1 d . . .
H18 H 0.1282 0.5722 0.8883 0.057 Uiso 1 1 calc R . .
C17 C 0.0997(8) 0.4585(8) 0.9241(6) 0.033(3) Uani 1 1 d . . .
C16 C 0.0172(9) 0.4715(8) 0.9201(6) 0.048(4) Uani 1 1 d . . .
H16 H -0.0010 0.5207 0.9000 0.057 Uiso 1 1 calc R . .
C15 C -0.0387(9) 0.4187(8) 0.9431(7) 0.048(4) Uani 1 1 d . . .
H15 H -0.0935 0.4279 0.9345 0.057 Uiso 1 1 calc R . .
C14 C -0.0133(9) 0.3499(7) 0.9799(6) 0.040(3) Uani 1 1 d . . .
H14 H -0.0509 0.3145 0.9991 0.048 Uiso 1 1 calc R . .
C13 C 0.0679(8) 0.3350(7) 0.9875(6) 0.028(3) Uani 1 1 d . . .
H13 H 0.0843 0.2885 1.0121 0.034 Uiso 1 1 calc R . .
C12 C 0.1261(8) 0.3847(6) 0.9609(5) 0.023(3) Uani 1 1 d U . .
C46 C 0.1676(8) 0.2952(8) 1.1313(6) 0.035(3) Uani 1 1 d . . .
C47 C 0.1748(6) 0.3803(7) 1.1263(6) 0.030(3) Uani 1 1 d U . .
H47 H 0.2034 0.4024 1.0917 0.037 Uiso 1 1 calc R . .
C48 C 0.1420(8) 0.4344(9) 1.1696(6) 0.042(4) Uani 1 1 d . . .
H48 H 0.1480 0.4924 1.1652 0.050 Uiso 1 1 calc R . .
C49 C 0.0996(8) 0.4005(9) 1.2203(7) 0.053(4) Uani 1 1 d . . .
H49 H 0.0735 0.4358 1.2494 0.064 Uiso 1 1 calc R . .
C50 C 0.0958(7) 0.3170(9) 1.2278(6) 0.045(4) Uani 1 1 d . . .
H50 H 0.0694 0.2970 1.2642 0.054 Uiso 1 1 calc R . .
C45 C 0.1273(7) 0.2582(9) 1.1868(6) 0.040(4) Uani 1 1 d . . .
C44 C 0.1159(8) 0.1696(9) 1.1973(6) 0.043(4) Uani 1 1 d . . .
H44 H 0.0815 0.1539 1.2305 0.051 Uiso 1 1 calc R . .
C42 C 0.1273(9) 0.0263(8) 1.1913(8) 0.059(5) Uani 1 1 d . . .
H42A H 0.1003 0.0341 1.2324 0.071 Uiso 1 1 calc R . .
H42B H 0.0893 -0.0009 1.1614 0.071 Uiso 1 1 calc R . .
C41 C 0.2474(8) -0.0624(7) 1.1409(7) 0.044(4) Uani 1 1 d . . .
H41 H 0.2888 -0.1032 1.1549 0.052 Uiso 1 1 calc R . .
C40 C 0.1981(8) -0.0296(8) 1.2018(7) 0.054(4) Uani 1 1 d . . .
H40A H 0.1796 -0.0789 1.2253 0.064 Uiso 1 1 calc R . .
H40B H 0.2360 -0.0002 1.2305 0.064 Uiso 1 1 calc R . .
C38 C 0.3584(9) 0.0033(7) 1.1003(7) 0.042(4) Uani 1 1 d . . .
H38 H 0.3770 -0.0516 1.1059 0.051 Uiso 1 1 calc R . .
C37 C 0.4197(9) 0.0641(7) 1.0771(7) 0.045(4) Uani 1 1 d . . .
C36 C 0.4989(9) 0.0371(8) 1.0801(7) 0.050(4) Uani 1 1 d . . .
H36 H 0.5114 -0.0137 1.1005 0.060 Uiso 1 1 calc R . .
C35 C 0.5637(9) 0.0873(9) 1.0515(7) 0.062(5) Uani 1 1 d . . .
H35 H 0.6171 0.0687 1.0522 0.074 Uiso 1 1 calc R . .
C34 C 0.5419(9) 0.1636(7) 1.0236(7) 0.048(4) Uani 1 1 d . . .
H34 H 0.5814 0.1994 1.0076 0.058 Uiso 1 1 calc R . .
C33 C 0.4585(8) 0.1870(8) 1.0194(6) 0.047(4) Uani 1 1 d . . .
H33 H 0.4443 0.2370 0.9984 0.056 Uiso 1 1 calc R . .
C32 C 0.3993(7) 0.1388(6) 1.0451(6) 0.031(3) Uani 1 1 d . . .
C2B C 0.1502(9) 0.1249(8) 0.9680(8) 0.056(5) Uani 1 1 d . . .
C4B C 0.1005(8) 0.0895(8) 0.9118(8) 0.059(4) Uani 1 1 d . . .
H64A H 0.0447 0.1075 0.9162 0.071 Uiso 1 1 calc R . .
H64B H 0.1203 0.1129 0.8715 0.071 Uiso 1 1 calc R . .
C5B C 0.1027(9) -0.0029(8) 0.9077(7) 0.040(3) Uani 1 1 d U . .
C6B C 0.1677(10) -0.0462(9) 0.8831(8) 0.063(5) Uani 1 1 d . . .
H6B H 0.2101 -0.0147 0.8666 0.076 Uiso 1 1 calc R . .
C7B C 0.1742(10) -0.1301(9) 0.8813(8) 0.062(5) Uani 1 1 d . . .
H7B H 0.2225 -0.1545 0.8683 0.075 Uiso 1 1 calc R . .
C8B C 0.1102(10) -0.1814(10) 0.8984(7) 0.059(4) Uani 1 1 d . . .
H8B H 0.1129 -0.2399 0.8956 0.071 Uiso 1 1 calc R . .
C9B C 0.0426(11) -0.1406(9) 0.9198(8) 0.070(5) Uani 1 1 d . . .
H9B H -0.0016 -0.1735 0.9312 0.084 Uiso 1 1 calc R . .
C10B C 0.0353(8) -0.0556(7) 0.9255(6) 0.041(3) Uani 1 1 d . . .
H10B H -0.0123 -0.0317 0.9406 0.049 Uiso 1 1 calc R . .
C2C C 0.3763(9) 0.4145(8) 1.0293(6) 0.043(4) Uani 1 1 d . . .
C4C C 0.4354(9) 0.4618(7) 1.0721(6) 0.047(4) Uani 1 1 d . . .
H74A H 0.4838 0.4734 1.0476 0.057 Uiso 1 1 calc R . .
H74B H 0.4509 0.4264 1.1088 0.057 Uiso 1 1 calc R . .
C5C C 0.4009(9) 0.5462(7) 1.0979(6) 0.036(3) Uani 1 1 d . . .
C6C C 0.3256(9) 0.5480(9) 1.1199(7) 0.057(5) Uani 1 1 d . . .
H76 H 0.2929 0.5003 1.1171 0.069 Uiso 1 1 calc R . .
C7C C 0.2963(8) 0.6225(9) 1.1472(8) 0.056(4) Uani 1 1 d . . .
H7C H 0.2481 0.6244 1.1698 0.067 Uiso 1 1 calc R . .
C8C C 0.3469(10) 0.6976(9) 1.1377(8) 0.060(5) Uani 1 1 d . . .
H8C H 0.3281 0.7504 1.1502 0.072 Uiso 1 1 calc R . .
C9C C 0.4195(9) 0.6904(8) 1.1113(6) 0.041(4) Uani 1 1 d . . .
H9C H 0.4497 0.7394 1.1065 0.049 Uiso 1 1 calc R . .
C10C C 0.4544(8) 0.6144(8) 1.0902(6) 0.040(3) Uani 1 1 d . . .
H10C H 0.5061 0.6098 1.0733 0.048 Uiso 1 1 calc R . .
C201 C 0.3231(8) 0.6269(8) 0.9028(7) 0.049(4) Uani 1 1 d . . .
H20A H 0.3500 0.6738 0.8820 0.058 Uiso 1 1 calc R . .
H20B H 0.3644 0.5877 0.9181 0.058 Uiso 1 1 calc R . .
C202 C 0.2746(8) 0.6604(8) 0.9625(7) 0.061(5) Uani 1 1 d . . .
H22C H 0.2348 0.7005 0.9477 0.091 Uiso 1 1 calc R . .
H22D H 0.3112 0.6871 0.9929 0.091 Uiso 1 1 calc R . .
H22E H 0.2481 0.6140 0.9833 0.091 Uiso 1 1 calc R . .
C421 C 0.1929(9) -0.1005(7) 1.0772(8) 0.060(5) Uani 1 1 d . . .
H42C H 0.1595 -0.0562 1.0584 0.072 Uiso 1 1 calc R . .
H42D H 0.2290 -0.1210 1.0440 0.072 Uiso 1 1 calc R . .
C422 C 0.1389(9) -0.1733(9) 1.1013(7) 0.075(5) Uani 1 1 d . . .
H42E H 0.1725 -0.2182 1.1178 0.113 Uiso 1 1 calc R . .
H42F H 0.1058 -0.1939 1.0658 0.113 Uiso 1 1 calc R . .
H42G H 0.1049 -0.1531 1.1353 0.113 Uiso 1 1 calc R . .
O27 O 0.3312(5) 0.2847(5) 0.9185(4) 0.036(2) Uani 1 1 d . . .
O11 O 0.2050(6) 0.3733(5) 0.9684(4) 0.052(3) Uani 1 1 d . . .
O47 O 0.2012(5) 0.2462(5) 1.0886(4) 0.041(2) Uani 1 1 d . . .
O31 O 0.3220(5) 0.1621(5) 1.0410(4) 0.045(3) Uani 1 1 d . . .
O3C O 0.1882(5) 0.1935(5) 0.9524(4) 0.046(2) Uani 1 1 d . . .
O1C O 0.1604(5) 0.0865(5) 1.0178(5) 0.046(3) Uani 1 1 d . . .
O3B O 0.3457(5) 0.3480(5) 1.0470(4) 0.038(2) Uani 1 1 d . . .
O1B O 0.3666(4) 0.4471(5) 0.9742(4) 0.034(2) Uani 1 1 d . . .
O10 O 0.1935(5) 0.3203(5) 0.8387(5) 0.049(3) Uani 1 1 d . . .
C11D C 0.1533(14) 0.3043(13) 0.7886(9) 0.112(8) Uani 1 1 d . . .
H11A H 0.1093 0.2678 0.8016 0.135 Uiso 1 1 calc R . .
H11B H 0.1879 0.2707 0.7611 0.135 Uiso 1 1 calc R . .
C12D C 0.1214(11) 0.3615(10) 0.7517(9) 0.096(6) Uani 1 1 d . . .
H12D H 0.0753 0.3854 0.7726 0.115 Uiso 1 1 calc R . .
H12E H 0.1047 0.3368 0.7110 0.115 Uiso 1 1 calc R . .
H12F H 0.1606 0.4050 0.7440 0.115 Uiso 1 1 calc R . .
N23 N 0.3599(6) 0.4119(6) 0.8293(5) 0.036(3) Uani 1 1 d . . .
N19 N 0.2271(7) 0.5084(6) 0.8854(5) 0.037(3) Uani 1 1 d . . .
N43 N 0.1492(6) 0.1099(6) 1.1648(5) 0.039(3) Uani 1 1 d . . .
N39 N 0.2861(7) 0.0144(5) 1.1134(5) 0.034(3) Uani 1 1 d . . .
Ni3 Ni 0.23105(11) 0.12268(9) 1.09307(8) 0.0403(5) Uani 1 1 d . . .
Cl1 Cl -0.1551(3) 0.3148(3) 0.7179(2) 0.0930(16) Uani 1 1 d . . .
Cl2 Cl -0.0378(3) 0.1768(3) 0.7268(2) 0.0834(15) Uani 1 1 d . . .
Ni1 Ni 0.28549(10) 0.40072(9) 0.90289(9) 0.0351(5) Uani 1 1 d . . .
Ni2 Ni 0.26557(10) 0.26809(9) 1.00383(8) 0.0330(5) Uani 1 1 d . . .

loop_
_atom_site_aniso_label
_atom_site_aniso_U_11
_atom_site_aniso_U_22
_atom_site_aniso_U_33
_atom_site_aniso_U_23
_atom_site_aniso_U_13
_atom_site_aniso_U_12
C1 0.069(12) 0.068(10) 0.051(10) -0.001(9) 0.002(9) 0.014(8)
C26 0.070(11) 0.020(6) 0.067(12) -0.020(7) -0.040(10) 0.003(6)
C27 0.028(9) 0.066(9) 0.051(10) -0.011(8) -0.001(8) 0.022(6)
C28 0.060(11) 0.035(7) 0.058(11) 0.029(7) -0.019(9) -0.009(6)
C29 0.035(10) 0.046(8) 0.042(9) -0.005(7) -0.028(8) 0.005(6)
C30 0.037(3) 0.038(3) 0.037(3) 0.0000(10) 0.0012(10) -0.0001(10)
C25 0.028(10) 0.062(9) 0.027(8) -0.009(7) 0.017(7) 0.010(6)
C24 0.029(9) 0.053(8) 0.030(8) 0.024(7) 0.012(7) -0.014(6)
C22 0.056(11) 0.044(8) 0.035(9) -0.022(7) 0.000(8) 0.003(6)
C21 0.050(8) 0.052(6) 0.020(6) -0.005(5) -0.014(6) -0.006(6)
C20 0.052(11) 0.033(7) 0.051(10) -0.005(7) -0.006(9) 0.009(6)
C18 0.070(13) 0.031(7) 0.042(10) -0.008(6) 0.005(9) -0.012(6)
C17 0.019(9) 0.056(8) 0.026(8) -0.018(6) 0.003(7) 0.018(6)
C16 0.075(13) 0.037(8) 0.030(8) 0.003(6) 0.001(9) -0.005(7)
C15 0.042(11) 0.053(9) 0.048(10) 0.012(7) -0.019(8) 0.002(6)
C14 0.040(11) 0.051(8) 0.028(8) 0.005(6) -0.014(8) -0.003(6)
C13 0.020(9) 0.041(7) 0.024(8) -0.006(6) -0.011(6) -0.012(5)
C12 0.023(7) 0.034(5) 0.013(6) -0.010(5) -0.007(5) 0.012(4)
C46 0.038(10) 0.052(8) 0.016(7) 0.017(6) 0.004(7) -0.005(6)
C47 0.008(6) 0.040(6) 0.043(7) 0.001(6) 0.011(5) -0.001(4)
C48 0.033(10) 0.074(10) 0.018(8) -0.005(7) 0.002(7) 0.010(7)
C49 0.061(12) 0.058(9) 0.041(10) -0.005(8) 0.000(9) 0.003(7)
C50 0.035(10) 0.077(10) 0.025(8) 0.004(8) 0.013(7) 0.009(7)
C45 0.017(10) 0.071(10) 0.033(9) 0.010(7) 0.011(7) -0.001(6)
C44 0.028(10) 0.079(11) 0.021(8) 0.013(7) 0.004(7) -0.015(7)
C42 0.076(13) 0.034(8) 0.067(12) -0.005(8) -0.007(10) 0.001(7)
C41 0.047(10) 0.019(6) 0.065(11) 0.006(6) -0.011(9) 0.016(5)
C40 0.058(11) 0.036(7) 0.066(11) 0.008(8) -0.019(9) -0.011(6)
C38 0.038(11) 0.034(7) 0.055(11) -0.008(7) -0.019(9) 0.009(6)
C37 0.051(11) 0.030(6) 0.055(11) -0.020(7) 0.022(8) -0.008(6)
C36 0.054(11) 0.028(7) 0.067(11) -0.004(7) 0.008(9) 0.009(6)
C35 0.069(13) 0.057(10) 0.058(11) -0.035(9) -0.022(10) 0.009(8)
C34 0.054(11) 0.031(7) 0.060(11) -0.006(7) -0.011(9) -0.003(6)
C33 0.054(12) 0.037(7) 0.049(10) 0.014(7) 0.014(9) 0.006(6)
C32 0.020(9) 0.021(6) 0.053(10) 0.014(6) 0.005(7) 0.008(5)
C2B 0.076(12) 0.024(7) 0.067(12) 0.011(7) -0.013(10) -0.022(6)
C4B 0.050(11) 0.053(9) 0.075(12) 0.008(9) 0.013(10) -0.017(7)
C5B 0.031(7) 0.050(6) 0.037(7) 0.010(6) -0.016(6) -0.007(5)
C6B 0.074(14) 0.049(9) 0.065(13) 0.007(9) 0.002(10) -0.023(8)
C7B 0.067(13) 0.052(9) 0.068(12) -0.001(9) 0.002(10) 0.002(8)
C8B 0.064(14) 0.068(11) 0.045(11) 0.015(9) 0.012(9) -0.002(9)
C9B 0.091(15) 0.062(11) 0.056(12) -0.002(9) -0.021(11) -0.012(9)
C10B 0.043(10) 0.039(7) 0.040(9) -0.006(7) -0.007(8) 0.005(6)
C2C 0.092(12) 0.031(7) 0.008(7) 0.000(6) 0.014(8) 0.010(7)
C4C 0.082(12) 0.045(8) 0.014(7) -0.006(6) -0.007(8) 0.003(7)
C5C 0.048(11) 0.042(7) 0.018(7) -0.003(6) -0.013(7) -0.005(6)
C6C 0.046(12) 0.049(9) 0.078(13) -0.009(8) 0.025(10) 0.010(7)
C7C 0.037(11) 0.063(10) 0.068(12) -0.007(9) 0.011(9) -0.021(7)
C8C 0.056(13) 0.059(9) 0.065(12) -0.007(8) 0.012(10) 0.009(7)
C9C 0.047(11) 0.046(8) 0.029(8) 0.002(6) -0.022(8) 0.004(6)
C10C 0.044(10) 0.049(8) 0.027(8) 0.003(7) 0.009(7) 0.000(6)
C201 0.045(11) 0.046(8) 0.054(10) -0.006(7) -0.017(9) 0.013(6)
C202 0.050(11) 0.053(9) 0.080(13) 0.000(9) 0.007(10) -0.013(7)
C421 0.069(11) 0.032(7) 0.079(12) 0.026(8) -0.024(10) -0.013(6)
C422 0.105(14) 0.057(10) 0.065(13) -0.012(9) 0.012(11) -0.018(9)
O27 0.028(6) 0.042(5) 0.037(6) 0.010(4) -0.021(5) -0.012(4)
O11 0.061(8) 0.046(5) 0.048(7) 0.009(5) -0.023(6) 0.003(4)
O47 0.046(7) 0.046(5) 0.032(6) 0.004(5) -0.003(5) -0.004(4)
O31 0.047(7) 0.040(5) 0.047(6) 0.009(5) -0.009(5) 0.000(4)
O3C 0.070(7) 0.037(5) 0.031(6) -0.009(4) 0.001(5) 0.015(4)
O1C 0.050(7) 0.038(5) 0.049(7) 0.003(5) 0.009(5) -0.008(4)
O3B 0.062(7) 0.036(5) 0.016(5) -0.002(4) -0.010(5) 0.003(4)
O1B 0.025(6) 0.046(5) 0.030(6) -0.006(4) -0.003(5) -0.008(4)
O10 0.038(7) 0.055(6) 0.054(7) -0.010(5) -0.006(6) 0.010(4)
C11D 0.18(3) 0.095(16) 0.062(15) 0.022(13) -0.020(16) 0.036(15)
C12D 0.134(18) 0.065(12) 0.087(16) -0.013(11) -0.030(14) -0.019(11)
N23 0.033(7) 0.039(6) 0.035(7) -0.014(5) -0.014(6) -0.013(4)
N19 0.017(8) 0.052(7) 0.041(8) -0.001(6) 0.010(6) -0.012(5)
N43 0.046(8) 0.034(6) 0.037(7) 0.000(5) -0.008(6) -0.002(5)
N39 0.032(8) 0.031(5) 0.040(7) 0.009(5) -0.009(6) -0.016(4)
Ni3 0.0544(14) 0.0351(9) 0.0308(10) 0.0134(8) -0.0155(10) -0.0057(7)
Cl1 0.098(4) 0.100(4) 0.081(4) -0.023(3) 0.008(3) 0.036(3)
Cl2 0.109(4) 0.078(3) 0.062(3) 0.001(2) -0.023(3) 0.007(2)
Ni1 0.0423(12) 0.0281(8) 0.0348(11) 0.0111(8) 0.0012(9) 0.0018(7)
Ni2 0.0454(12) 0.0249(7) 0.0281(10) 0.0068(7) -0.0138(9) -0.0003(6)

loop_
_atom_type_symbol
_atom_type_description
_atom_type_scat_dispersion_real
_atom_type_scat_dispersion_imag
_atom_type_scat_source
C C 0.0033 0.0016 'International Tables Vol C Tables 4.2.6.8 and 6.1.1.4'
H H 0.0000 0.0000 'International Tables Vol C Tables 4.2.6.8 and 6.1.1.4'
O O 0.0106 0.0060 'International Tables Vol C Tables 4.2.6.8 and 6.1.1.4'
Ni Ni 0.3393 1.1124 'International Tables Vol C Tables 4.2.6.8 and 6.1.1.4'
N N 0.0061 0.0033 'International Tables Vol C Tables 4.2.6.8 and 6.1.1.4'
Ni Ni 0.3393 1.1124 'International Tables Vol C Tables 4.2.6.8 and 6.1.1.4'
Cl Cl 0.1484 0.1585 'International Tables Vol C Tables 4.2.6.8 and 6.1.1.4'
S S 0.1246 0.1234 'International Tables Vol C Tables 4.2.6.8 and 6.1.1.4'

loop_
_geom_angle_atom_site_label_1
_geom_angle_atom_site_label_2
_geom_angle_atom_site_label_3
_geom_angle
_geom_angle_site_symmetry_1
_geom_angle_site_symmetry_3
_geom_angle_publ_flag
Cl1 C1 Cl2 116.4(8) . . ?
O27 C26 C27 123.9(15) . . ?
O27 C26 C25 122.8(11) . . ?
C27 C26 C25 113.2(13) . . ?
C26 C27 C28 129.7(15) . . ?
C29 C28 C27 115.3(12) . . ?
C28 C29 C30 122.3(13) . . ?
C29 C30 C25 122.2(13) . . ?
C24 C25 C30 119.9(12) . . ?
C24 C25 C26 123.1(11) . . ?
C30 C25 C26 117.1(12) . . ?
N23 C24 C25 123.9(11) . . ?
N23 C22 C21 115.8(11) . . ?
C20 C21 C22 115.7(11) . . ?
C21 C20 C201 112.9(12) . . ?
C21 C20 N19 111.0(10) . . ?
C201 C20 N19 110.3(11) . . ?
N19 C18 C17 124.8(12) . . ?
C16 C17 C18 118.3(13) . . ?
C16 C17 C12 115.9(12) . . ?
C18 C17 C12 125.6(13) . . ?
C15 C16 C17 124.9(14) . . ?
C16 C15 C14 118.8(14) . . ?
C13 C14 C15 118.8(13) . . ?
C14 C13 C12 123.4(12) . . ?
O11 C12 C13 125.0(11) . . ?
O11 C12 C17 117.1(11) . . ?
C13 C12 C17 117.8(12) . . ?
O47 C46 C47 120.1(11) . . ?
O47 C46 C45 119.6(11) . . ?
C47 C46 C45 120.2(13) . . ?
C48 C47 C46 122.8(13) . . ?
C47 C48 C49 117.8(14) . . ?
C50 C49 C48 119.9(14) . . ?
C49 C50 C45 126.0(14) . . ?
C50 C45 C44 121.6(12) . . ?
C50 C45 C46 113.1(13) . . ?
C44 C45 C46 125.2(13) . . ?
N43 C44 C45 125.7(12) . . ?
C40 C42 N43 113.1(12) . . ?
N39 C41 C40 105.2(9) . . ?
N39 C41 C421 102.9(10) . . ?
C40 C41 C421 117.0(11) . . ?
C42 C40 C41 119.7(12) . . ?
N39 C38 C37 130.1(11) . . ?
C36 C37 C32 120.5(12) . . ?
C36 C37 C38 116.0(13) . . ?
C32 C37 C38 122.9(13) . . ?
C37 C36 C35 120.9(13) . . ?
C34 C35 C36 117.0(14) . . ?
C35 C34 C33 119.7(13) . . ?
C32 C33 C34 122.1(12) . . ?
O31 C32 C33 121.1(11) . . ?
O31 C32 C37 119.3(11) . . ?
C33 C32 C37 119.6(12) . . ?
O1C C2B O3C 125.1(14) . . ?
O1C C2B C4B 121.9(12) . . ?
O3C C2B C4B 112.3(13) . . ?
C5B C4B C2B 113.6(12) . . ?
C6B C5B C10B 114.5(13) . . ?
C6B C5B C4B 122.6(13) . . ?
C10B C5B C4B 122.8(13) . . ?
C7B C6B C5B 124.7(15) . . ?
C6B C7B C8B 121.1(15) . . ?
C9B C8B C7B 115.7(16) . . ?
C10B C9B C8B 124.8(16) . . ?
C9B C10B C5B 118.8(14) . . ?
O3B C2C O1B 125.1(13) . . ?
O3B C2C C4C 121.5(12) . . ?
O1B C2C C4C 113.2(12) . . ?
C2C C4C C5C 113.1(11) . . ?
C6C C5C C10C 128.0(13) . . ?
C6C C5C C4C 119.0(12) . . ?
C10C C5C C4C 112.9(13) . . ?
C5C C6C C7C 119.1(13) . . ?
C6C C7C C8C 115.5(13) . . ?
C9C C8C C7C 120.2(13) . . ?
C8C C9C C10C 125.2(13) . . ?
C5C C10C C9C 111.1(13) . . ?
C20 C201 C202 111.8(11) . . ?
C422 C421 C41 108.7(11) . . ?
C26 O27 Ni1 123.2(8) . . ?
C26 O27 Ni2 132.1(9) . . ?
Ni1 O27 Ni2 92.8(4) . . ?
C12 O11 Ni1 124.8(8) . . ?
C12 O11 Ni2 128.3(7) . . ?
Ni1 O11 Ni2 95.2(4) . . ?
C46 O47 Ni3 130.8(7) . . ?
C46 O47 Ni2 133.8(7) . . ?
Ni3 O47 Ni2 94.1(4) . . ?
C32 O31 Ni3 128.3(7) . . ?
C32 O31 Ni2 132.6(7) . . ?
Ni3 O31 Ni2 96.7(4) . . ?
C2B O3C Ni2 131.6(9) . . ?
C2B O1C Ni3 125.6(9) . . ?
C2C O3B Ni2 132.6(9) . . ?
C2C O1B Ni1 123.8(9) . . ?
C11D O10 Ni1 154.2(12) . . ?
O10 C11D C12D 123(2) . . ?
C24 N23 C22 112.6(11) . . ?
C24 N23 Ni1 125.6(8) . . ?
C22 N23 Ni1 121.3(8) . . ?
C18 N19 C20 115.0(11) . . ?
C18 N19 Ni1 123.3(8) . . ?
C20 N19 Ni1 121.6(8) . . ?
C44 N43 C42 110.9(11) . . ?
C44 N43 Ni3 126.9(9) . . ?
C42 N43 Ni3 121.9(9) . . ?
C38 N39 C41 112.8(10) . . ?
C38 N39 Ni3 121.0(8) . . ?
C41 N39 Ni3 126.1(9) . . ?
O31 Ni3 N39 92.2(4) . . ?
O31 Ni3 O1C 96.4(4) . . ?
N39 Ni3 O1C 99.9(4) . . ?
O31 Ni3 O47 81.7(3) . . ?
N39 Ni3 O47 163.5(4) . . ?
O1C Ni3 O47 96.0(3) . . ?
O31 Ni3 N43 162.8(4) . . ?
N39 Ni3 N43 94.0(4) . . ?
O1C Ni3 N43 98.3(4) . . ?
O47 Ni3 N43 87.9(4) . . ?
O11 Ni1 N23 170.7(4) . . ?
O11 Ni1 N19 89.0(4) . . ?
N23 Ni1 N19 95.2(4) . . ?
O11 Ni1 O27 86.9(4) . . ?
N23 Ni1 O27 88.1(4) . . ?
N19 Ni1 O27 172.9(4) . . ?
O11 Ni1 O1B 91.7(3) . . ?
N23 Ni1 O1B 96.0(3) . . ?
N19 Ni1 O1B 97.2(4) . . ?
O27 Ni1 O1B 88.7(3) . . ?
O11 Ni1 O10 80.0(4) . . ?
N23 Ni1 O10 91.4(4) . . ?
N19 Ni1 O10 93.3(4) . . ?
O27 Ni1 O10 80.3(3) . . ?
O1B Ni1 O10 166.5(3) . . ?
O11 Ni1 Ni2 43.8(2) . . ?
N23 Ni1 Ni2 132.5(3) . . ?
N19 Ni1 Ni2 132.3(3) . . ?
O27 Ni1 Ni2 44.7(3) . . ?
O1B Ni1 Ni2 80.7(2) . . ?
O10 Ni1 Ni2 85.9(2) . . ?
O3C Ni2 O3B 174.5(4) . . ?
O3C Ni2 O31 89.6(3) . . ?
O3B Ni2 O31 93.5(3) . . ?
O3C Ni2 O11 89.5(3) . . ?
O3B Ni2 O11 87.5(3) . . ?
O31 Ni2 O11 177.8(4) . . ?
O3C Ni2 O47 90.7(3) . . ?
O3B Ni2 O47 94.5(3) . . ?
O31 Ni2 O47 77.8(3) . . ?
O11 Ni2 O47 100.2(4) . . ?
O3C Ni2 O27 88.2(3) . . ?
O3B Ni2 O27 86.8(3) . . ?
O31 Ni2 O27 100.1(3) . . ?
O11 Ni2 O27 81.9(4) . . ?
O47 Ni2 O27 177.6(3) . . ?
O3C Ni2 Ni1 97.2(2) . . ?
O3B Ni2 Ni1 77.5(2) . . ?
O31 Ni2 Ni1 141.2(3) . . ?
O11 Ni2 Ni1 40.9(3) . . ?
O47 Ni2 Ni1 139.8(2) . . ?
O27 Ni2 Ni1 42.5(2) . . ?

loop_
_geom_bond_atom_site_label_1
_geom_bond_atom_site_label_2
_geom_bond_distance
_geom_bond_site_symmetry_2
_geom_bond_publ_flag
C1 Cl1 1.703(13) . ?
C1 Cl2 1.738(13) . ?
C26 O27 1.233(15) . ?
C26 C27 1.374(16) . ?
C26 C25 1.500(19) . ?
C27 C28 1.396(18) . ?
C28 C29 1.368(18) . ?
C29 C30 1.371(15) . ?
C30 C25 1.447(16) . ?
C25 C24 1.392(16) . ?
C24 N23 1.297(15) . ?
C22 N23 1.424(15) . ?
C22 C21 1.573(16) . ?
C21 C20 1.483(17) . ?
C20 C201 1.494(17) . ?
C20 N19 1.525(15) . ?
C18 N19 1.307(15) . ?
C18 C17 1.399(17) . ?
C17 C16 1.378(16) . ?
C17 C12 1.454(15) . ?
C16 C15 1.339(17) . ?
C15 C14 1.387(16) . ?
C14 C13 1.367(15) . ?
C13 C12 1.366(15) . ?
C12 O11 1.322(13) . ?
C46 O47 1.304(14) . ?
C46 C47 1.358(15) . ?
C46 C45 1.455(16) . ?
C47 C48 1.356(16) . ?
C48 C49 1.375(17) . ?
C49 C50 1.335(17) . ?
C50 C45 1.365(16) . ?
C45 C44 1.433(17) . ?
C44 N43 1.288(15) . ?
C42 C40 1.479(16) . ?
C42 N43 1.480(15) . ?
C41 N39 1.491(14) . ?
C41 C40 1.593(18) . ?
C41 C421 1.686(18) . ?
C38 N39 1.241(14) . ?
C38 C37 1.483(17) . ?
C37 C36 1.375(17) . ?
C37 C32 1.392(16) . ?
C36 C35 1.465(18) . ?
C35 C34 1.383(17) . ?
C34 C33 1.427(17) . ?
C33 C32 1.356(16) . ?
C32 O31 1.330(12) . ?
C2B O1C 1.200(16) . ?
C2B O3C 1.299(14) . ?
C2B C4B 1.511(18) . ?
C4B C5B 1.469(17) . ?
C5B C6B 1.378(18) . ?
C5B C10B 1.445(16) . ?
C6B C7B 1.335(18) . ?
C7B C8B 1.384(18) . ?
C8B C9B 1.370(19) . ?
C9B C10B 1.358(17) . ?
C2C O3B 1.228(14) . ?
C2C O1B 1.251(13) . ?
C2C C4C 1.500(17) . ?
C4C C5C 1.553(16) . ?
C5C C6C 1.332(16) . ?
C5C C10C 1.406(16) . ?
C6C C7C 1.397(17) . ?
C7C C8C 1.469(18) . ?
C8C C9C 1.331(17) . ?
C9C C10C 1.407(16) . ?
C201 C202 1.569(17) . ?
C421 C422 1.545(17) . ?
O27 Ni1 2.011(8) . ?
O27 Ni2 2.097(9) . ?
O11 Ni1 1.958(10) . ?
O11 Ni2 2.070(8) . ?
O47 Ni3 2.020(8) . ?
O47 Ni2 2.088(9) . ?
O31 Ni3 1.962(9) . ?
O31 Ni2 2.060(8) . ?
O3C Ni2 2.023(9) . ?
O1C Ni3 2.003(9) . ?
O3B Ni2 2.024(8) . ?
O1B Ni1 2.098(8) . ?
O10 C11D 1.240(19) . ?
O10 Ni1 2.365(10) . ?
C11D C12D 1.29(2) . ?
N23 Ni1 1.974(11) . ?
N19 Ni1 1.990(11) . ?
N43 Ni3 2.029(11) . ?
N39 Ni3 1.983(10) . ?
Ni1 Ni2 2.976(2) . ?
